data_7017202
loop_
_publ_author_name
'De, Prinaka'
'Maji, Somnath'
'Dutta Chowdhury, Abhishek'
'Mobin, Shaikh M.'
'Kumar Mondal, Tapan'
'Paretzki, Alexa'
'Lahiri, Goutam Kumar'

_publ_section_title
;
 Ruthenium nitrosyl complexes with 1,4,7-trithiacyclononane and
 2,2'-bipyridine (bpy) or 2-phenylazopyridine (pap) coligands. Electronic
 structure and reactivity aspects.
;
_journal_issue 46
_journal_name_full 'Dalton transactions (Cambridge, England : 2003)'
_journal_page_first 12527
_journal_page_last 12539
_journal_paper_doi 10.1039/c1dt10761e
_journal_volume 40
_journal_year 2011
_chemical_formula_sum 'C17 H21 Cl2 N3 O4 Ru S3'
_chemical_formula_weight 599.52
_chemical_name_systematic
;
?
;
_space_group_IT_number 15
_symmetry_cell_setting monoclinic
_symmetry_space_group_name_Hall '-C 2yc'
_symmetry_space_group_name_H-M 'C 1 2/c 1'
_atom_sites_solution_hydrogens geom
_atom_sites_solution_primary direct
_atom_sites_solution_secondary difmap
_audit_creation_method SHELXL-97
_cell_angle_alpha 90.00
_cell_angle_beta 112.209(3)
_cell_angle_gamma 90.00
_cell_formula_units_Z 8
_cell_length_a 25.0741(6)
_cell_length_b 11.9072(2)
_cell_length_c 16.1053(3)
_cell_measurement_reflns_used 8397
_cell_measurement_temperature 150(2)
_cell_measurement_theta_max 32.4934
_cell_measurement_theta_min 2.9929
_cell_volume 4451.70(18)
_computing_cell_refinement 'CrysAlis RED, Oxford Diffraction Ltd.,'
_computing_data_collection 'CrysAlis CCD, Oxford Diffraction Ltd.,'
_computing_data_reduction 'CrysAlis RED, Oxford Diffraction Ltd.,'
_computing_molecular_graphics Ortep3
_computing_publication_material Shelx97
_computing_structure_refinement 'SHELXL-97 (Sheldrick, 1997)'
_computing_structure_solution 'SHELXS-97 (Sheldrick, 1997)'
_diffrn_ambient_temperature 150(2)
_diffrn_detector_area_resol_mean 15.9948
_diffrn_measured_fraction_theta_full 0.998
_diffrn_measured_fraction_theta_max 0.998
_diffrn_measurement_device_type 'OXFORD DIFFRACTION XCALIBUR-S'
_diffrn_measurement_method \w/q-scan
_diffrn_radiation_monochromator graphite
_diffrn_radiation_source 'Enhance (Mo) X-ray Source'
_diffrn_radiation_type MoK\a
_diffrn_radiation_wavelength 0.71073
_diffrn_reflns_av_R_equivalents 0.0329
_diffrn_reflns_av_sigmaI/netI 0.0394
_diffrn_reflns_limit_h_max 28
_diffrn_reflns_limit_h_min -29
_diffrn_reflns_limit_k_max 14
_diffrn_reflns_limit_k_min -14
_diffrn_reflns_limit_l_max 19
_diffrn_reflns_limit_l_min -18
_diffrn_reflns_number 15699
_diffrn_reflns_theta_full 25.00
_diffrn_reflns_theta_max 25.00
_diffrn_reflns_theta_min 3.00
_exptl_absorpt_coefficient_mu 1.256
_exptl_absorpt_correction_T_max 0.8438
_exptl_absorpt_correction_T_min 0.7610
_exptl_absorpt_correction_type multi-scan
_exptl_absorpt_process_details
;
CrysAlis RED, Oxford Diffraction Ltd.,
Version 1.171.31.7 (release 18-10-2006 CrysAlis171 .NET)
(compiled Oct 18 2006,16:28:17)
Empirical absorption correction using spherical harmonics,
implemented in SCALE3 ABSPACK scaling algorithm.
;
_exptl_crystal_colour red
_exptl_crystal_density_diffrn 1.789
_exptl_crystal_density_method 'not measured'
_exptl_crystal_description block
_exptl_crystal_F_000 2416
_exptl_crystal_size_max 0.23
_exptl_crystal_size_mid 0.18
_exptl_crystal_size_min 0.14
_refine_diff_density_max 1.560
_refine_diff_density_min -1.434
_refine_diff_density_rms 0.106
_refine_ls_extinction_method none
_refine_ls_goodness_of_fit_ref 1.057
_refine_ls_hydrogen_treatment riding
_refine_ls_matrix_type full
_refine_ls_number_parameters 271
_refine_ls_number_reflns 3919
_refine_ls_number_restraints 0
_refine_ls_restrained_S_all 1.057
_refine_ls_R_factor_all 0.0561
_refine_ls_R_factor_gt 0.0406
_refine_ls_shift/su_max 0.001
_refine_ls_shift/su_mean 0.000
_refine_ls_structure_factor_coef Fsqd
_refine_ls_weighting_details 'calc w=1/[\s^2^(Fo^2^)+(0.0620P)^2^+5.2953P] where P=(Fo^2^+2Fc^2^)/3'
_refine_ls_weighting_scheme calc
_refine_ls_wR_factor_gt 0.1004
_refine_ls_wR_factor_ref 0.1047
_reflns_number_gt 3119
_reflns_number_total 3919
_reflns_threshold_expression >2sigma(I)
_cod_data_source_file c1dt10761e.txt
_cod_data_source_block 4+
_cod_depositor_comments
;
The following automatic conversions were performed:

'_symmetry_cell_setting' value 'Monoclinic' changed to 'monoclinic'
according to /home/saulius/struct/CIF-dictionaries/cif_core.dic
dictionary named 'cif_core.dic' version 2.4.1 from 2010-06-29.

Automatic conversion script
Id: cif_fix_values 1715 2011-07-08 13:25:40Z adriana 
;
_cod_original_cell_volume 4451.70(15)
_cod_original_sg_symbol_H-M 'C 2/c'
_cod_database_code 7017202

loop_
_symmetry_equiv_pos_as_xyz
'x, y, z'
'-x, y, -z+1/2'
'x+1/2, y+1/2, z'
'-x+1/2, y+1/2, -z+1/2'
'-x, -y, -z'
'x, -y, z-1/2'
'-x+1/2, -y+1/2, -z'
'x+1/2, -y+1/2, z-1/2'

loop_
_atom_site_label
_atom_site_type_symbol
_atom_site_fract_x
_atom_site_fract_y
_atom_site_fract_z
_atom_site_U_iso_or_equiv
_atom_site_adp_type
_atom_site_occupancy
_atom_site_symmetry_multiplicity
_atom_site_calc_flag
_atom_site_refinement_flags
Ru1 Ru 0.637641(16) 0.45954(3) 0.96510(2) 0.01942(13) Uani 1 1 d .
Cl1 Cl 0.65908(5) 0.39218(10) 0.84034(8) 0.0304(3) Uani 1 1 d .
Cl2 Cl 0.65211(6) 0.00722(10) 0.14478(8) 0.0321(3) Uani 1 1 d .
S1 S 0.71338(6) 0.34312(10) 1.05197(9) 0.0327(3) Uani 1 1 d .
S2 S 0.70594(5) 0.60128(10) 0.98886(8) 0.0254(3) Uani 1 1 d .
S3 S 0.62824(6) 0.51528(10) 1.09550(9) 0.0328(3) Uani 1 1 d .
O1 O 0.6485(3) -0.0567(6) 0.2136(4) 0.140(4) Uani 1 1 d .
O2 O 0.6864(7) -0.0342(7) 0.1093(10) 0.274(9) Uani 1 1 d .
O3 O 0.6765(3) 0.1082(5) 0.1785(5) 0.115(3) Uani 1 1 d .
O4 O 0.5983(4) 0.0145(8) 0.0895(7) 0.230(7) Uani 1 1 d .
N1 N 0.57262(16) 0.3411(3) 0.9337(2) 0.0210(8) Uani 1 1 d .
N2 N 0.56670(17) 0.5433(3) 0.8903(3) 0.0223(8) Uani 1 1 d .
N3 N 0.51675(18) 0.4965(3) 0.8587(3) 0.0269(9) Uani 1 1 d .
C1 C 0.5755(2) 0.2322(4) 0.9558(3) 0.0292(11) Uani 1 1 d .
H1 H 0.6113 0.2023 0.9952 0.035 Uiso 1 1 calc R
C2 C 0.5286(2) 0.1620(4) 0.9237(4) 0.0348(13) Uani 1 1 d .
H2 H 0.5321 0.0853 0.9414 0.042 Uiso 1 1 calc R
C3 C 0.4765(2) 0.2030(4) 0.8656(4) 0.0375(13) Uani 1 1 d .
H3 H 0.4441 0.1547 0.8417 0.045 Uiso 1 1 calc R
C4 C 0.4719(2) 0.3158(4) 0.8425(4) 0.0321(12) Uani 1 1 d .
H4 H 0.4364 0.3467 0.8029 0.038 Uiso 1 1 calc R
C5 C 0.5206(2) 0.3819(4) 0.8792(3) 0.0246(10) Uani 1 1 d .
C6 C 0.5635(2) 0.6627(4) 0.8732(3) 0.0268(11) Uani 1 1 d .
C7 C 0.5291(2) 0.7300(4) 0.9017(4) 0.0361(13) Uani 1 1 d .
H7 H 0.5059 0.6985 0.9306 0.043 Uiso 1 1 calc R
C8 C 0.5291(3) 0.8445(5) 0.8871(5) 0.0488(16) Uani 1 1 d .
H8 H 0.5061 0.8926 0.9069 0.059 Uiso 1 1 calc R
C9 C 0.5623(3) 0.8887(5) 0.8442(4) 0.0480(16) Uani 1 1 d .
H9 H 0.5627 0.9676 0.8358 0.058 Uiso 1 1 calc R
C10 C 0.5948(2) 0.8210(5) 0.8135(4) 0.0401(14) Uani 1 1 d .
H10 H 0.6161 0.8523 0.7814 0.048 Uiso 1 1 calc R
C11 C 0.5965(2) 0.7075(4) 0.8291(3) 0.0333(12) Uani 1 1 d .
H11 H 0.6201 0.6602 0.8099 0.040 Uiso 1 1 calc R
C12 C 0.7768(2) 0.4167(5) 1.0497(4) 0.0414(14) Uani 1 1 d .
H12A H 0.8115 0.3861 1.0977 0.050 Uiso 1 1 calc R
H12B H 0.7804 0.4017 0.9916 0.050 Uiso 1 1 calc R
C13 C 0.7749(2) 0.5408(4) 1.0620(4) 0.0368(13) Uani 1 1 d .
H13A H 0.8065 0.5766 1.0488 0.044 Uiso 1 1 calc R
H13B H 0.7812 0.5570 1.1253 0.044 Uiso 1 1 calc R
C14 C 0.6907(3) 0.6942(4) 1.0677(3) 0.0339(13) Uani 1 1 d .
H14A H 0.7240 0.7449 1.0957 0.041 Uiso 1 1 calc R
H14B H 0.6568 0.7413 1.0341 0.041 Uiso 1 1 calc R
C15 C 0.6789(3) 0.6319(5) 1.1405(4) 0.0402(14) Uani 1 1 d .
H15A H 0.6629 0.6847 1.1725 0.048 Uiso 1 1 calc R
H15B H 0.7156 0.6021 1.1844 0.048 Uiso 1 1 calc R
C16 C 0.6647(3) 0.4015(5) 1.1731(4) 0.0475(16) Uani 1 1 d .
H16A H 0.6723 0.4267 1.2351 0.057 Uiso 1 1 calc R
H16B H 0.6384 0.3362 1.1607 0.057 Uiso 1 1 calc R
C17 C 0.7201(3) 0.3648(5) 1.1675(4) 0.0487(17) Uani 1 1 d .
H17A H 0.7328 0.2939 1.2014 0.058 Uiso 1 1 calc R
H17B H 0.7500 0.4223 1.1957 0.058 Uiso 1 1 calc R

loop_
_atom_site_aniso_label
_atom_site_aniso_U_11
_atom_site_aniso_U_22
_atom_site_aniso_U_33
_atom_site_aniso_U_23
_atom_site_aniso_U_13
_atom_site_aniso_U_12
Ru1 0.0199(2) 0.0199(2) 0.0174(2) -0.00041(15) 0.00602(15) -0.00391(15)
Cl1 0.0300(7) 0.0375(7) 0.0259(6) -0.0073(5) 0.0131(5) -0.0041(5)
Cl2 0.0363(8) 0.0263(6) 0.0307(7) 0.0020(5) 0.0090(6) -0.0017(5)
S1 0.0259(7) 0.0258(7) 0.0354(8) 0.0047(5) -0.0009(6) -0.0049(5)
S2 0.0269(7) 0.0258(6) 0.0232(6) -0.0004(5) 0.0093(5) -0.0079(5)
S3 0.0475(9) 0.0303(7) 0.0272(7) -0.0062(5) 0.0216(6) -0.0152(6)
O1 0.060(4) 0.185(7) 0.114(5) 0.110(5) -0.035(3) -0.060(4)
O2 0.45(2) 0.135(7) 0.46(2) -0.153(10) 0.432(19) -0.120(9)
O3 0.153(6) 0.085(4) 0.152(6) -0.079(4) 0.109(5) -0.084(4)
O4 0.112(7) 0.191(8) 0.229(10) 0.155(8) -0.114(7) -0.085(6)
N1 0.023(2) 0.0218(19) 0.019(2) -0.0011(15) 0.0078(17) -0.0031(15)
N2 0.025(2) 0.0225(19) 0.022(2) -0.0003(16) 0.0111(17) -0.0039(17)
N3 0.027(2) 0.030(2) 0.025(2) 0.0010(17) 0.0112(19) -0.0023(17)
C1 0.030(3) 0.025(3) 0.031(3) 0.000(2) 0.010(2) -0.003(2)
C2 0.036(3) 0.028(3) 0.040(3) -0.002(2) 0.014(3) -0.009(2)
C3 0.032(3) 0.035(3) 0.045(3) -0.010(2) 0.015(3) -0.018(2)
C4 0.020(3) 0.040(3) 0.034(3) -0.002(2) 0.008(2) -0.002(2)
C5 0.024(3) 0.027(2) 0.025(3) -0.002(2) 0.012(2) -0.002(2)
C6 0.025(3) 0.024(2) 0.028(3) 0.003(2) 0.006(2) 0.0019(19)
C7 0.036(3) 0.030(3) 0.045(3) 0.002(2) 0.018(3) 0.002(2)
C8 0.049(4) 0.027(3) 0.069(4) -0.001(3) 0.020(3) 0.003(3)
C9 0.053(4) 0.024(3) 0.055(4) 0.007(3) 0.008(3) -0.003(3)
C10 0.042(4) 0.044(3) 0.030(3) 0.012(2) 0.009(3) -0.011(3)
C11 0.033(3) 0.039(3) 0.028(3) 0.006(2) 0.011(2) -0.001(2)
C12 0.023(3) 0.039(3) 0.055(4) 0.006(3) 0.006(3) -0.001(2)
C13 0.024(3) 0.040(3) 0.038(3) 0.004(2) 0.001(2) -0.013(2)
C14 0.051(4) 0.026(3) 0.029(3) -0.005(2) 0.020(3) -0.013(2)
C15 0.058(4) 0.038(3) 0.032(3) -0.013(2) 0.026(3) -0.022(3)
C16 0.076(5) 0.040(3) 0.025(3) -0.001(2) 0.017(3) -0.028(3)
C17 0.058(4) 0.046(3) 0.023(3) 0.009(2) -0.006(3) -0.020(3)

loop_
_atom_type_symbol
_atom_type_description
_atom_type_scat_dispersion_real
_atom_type_scat_dispersion_imag
_atom_type_scat_source
C C 0.0033 0.0016 'International Tables Vol C Tables 4.2.6.8 and 6.1.1.4'
H H 0.0000 0.0000 'International Tables Vol C Tables 4.2.6.8 and 6.1.1.4'
N N 0.0061 0.0033 'International Tables Vol C Tables 4.2.6.8 and 6.1.1.4'
O O 0.0106 0.0060 'International Tables Vol C Tables 4.2.6.8 and 6.1.1.4'
S S 0.1246 0.1234 'International Tables Vol C Tables 4.2.6.8 and 6.1.1.4'
Cl Cl 0.1484 0.1585 'International Tables Vol C Tables 4.2.6.8 and 6.1.1.4'
Ru Ru -1.2594 0.8363 'International Tables Vol C Tables 4.2.6.8 and 6.1.1.4'

loop_
_geom_angle_atom_site_label_1
_geom_angle_atom_site_label_2
_geom_angle_atom_site_label_3
_geom_angle
N2 Ru1 N1 75.72(15)
N2 Ru1 S3 91.81(11)
N1 Ru1 S3 94.39(11)
N2 Ru1 S2 99.72(11)
N1 Ru1 S2 174.92(11)
S3 Ru1 S2 87.92(4)
N2 Ru1 S1 173.09(11)
N1 Ru1 S1 97.40(11)
S3 Ru1 S1 88.00(5)
S2 Ru1 S1 87.18(4)
N2 Ru1 Cl1 95.27(11)
N1 Ru1 Cl1 88.45(11)
S3 Ru1 Cl1 172.84(5)
S2 Ru1 Cl1 89.78(4)
S1 Ru1 Cl1 85.11(5)
O2 Cl2 O4 114.2(10)
O2 Cl2 O3 103.8(5)
O4 Cl2 O3 113.8(6)
O2 Cl2 O1 113.7(7)
O4 Cl2 O1 102.7(5)
O3 Cl2 O1 108.8(5)
C17 S1 C12 102.0(3)
C17 S1 Ru1 105.5(2)
C12 S1 Ru1 102.68(18)
C14 S2 C13 100.7(3)
C14 S2 Ru1 102.62(17)
C13 S2 Ru1 106.09(16)
C16 S3 C15 101.3(3)
C16 S3 Ru1 102.3(2)
C15 S3 Ru1 106.51(17)
C1 N1 C5 117.4(4)
C1 N1 Ru1 129.5(3)
C5 N1 Ru1 112.9(3)
N3 N2 C6 112.0(4)
N3 N2 Ru1 122.2(3)
C6 N2 Ru1 125.4(3)
N2 N3 C5 111.1(4)
N1 C1 C2 122.4(5)
N1 C1 H1 118.8
C2 C1 H1 118.8
C1 C2 C3 119.8(5)
C1 C2 H2 120.1
C3 C2 H2 120.1
C2 C3 C4 119.2(5)
C2 C3 H3 120.4
C4 C3 H3 120.4
C5 C4 C3 117.7(5)
C5 C4 H4 121.1
C3 C4 H4 121.1
N1 C5 C4 123.4(4)
N1 C5 N3 117.7(4)
C4 C5 N3 118.9(4)
C7 C6 C11 121.2(5)
C7 C6 N2 120.4(4)
C11 C6 N2 118.4(4)
C6 C7 C8 118.5(5)
C6 C7 H7 120.8
C8 C7 H7 120.8
C9 C8 C7 120.2(6)
C9 C8 H8 119.9
C7 C8 H8 119.9
C10 C9 C8 120.9(5)
C10 C9 H9 119.5
C8 C9 H9 119.5
C9 C10 C11 119.9(5)
C9 C10 H10 120.1
C11 C10 H10 120.1
C10 C11 C6 119.3(5)
C10 C11 H11 120.4
C6 C11 H11 120.4
C13 C12 S1 113.6(4)
C13 C12 H12A 108.8
S1 C12 H12A 108.8
C13 C12 H12B 108.8
S1 C12 H12B 108.8
H12A C12 H12B 107.7
C12 C13 S2 111.9(4)
C12 C13 H13A 109.2
S2 C13 H13A 109.2
C12 C13 H13B 109.2
S2 C13 H13B 109.2
H13A C13 H13B 107.9
C15 C14 S2 113.3(4)
C15 C14 H14A 108.9
S2 C14 H14A 108.9
C15 C14 H14B 108.9
S2 C14 H14B 108.9
H14A C14 H14B 107.7
C14 C15 S3 112.0(4)
C14 C15 H15A 109.2
S3 C15 H15A 109.2
C14 C15 H15B 109.2
S3 C15 H15B 109.2
H15A C15 H15B 107.9
C17 C16 S3 114.3(4)
C17 C16 H16A 108.7
S3 C16 H16A 108.7
C17 C16 H16B 108.7
S3 C16 H16B 108.7
H16A C16 H16B 107.6
C16 C17 S1 112.0(4)
C16 C17 H17A 109.2
S1 C17 H17A 109.2
C16 C17 H17B 109.2
S1 C17 H17B 109.2
H17A C17 H17B 107.9

loop_
_geom_bond_atom_site_label_1
_geom_bond_atom_site_label_2
_geom_bond_distance
Ru1 N2 1.998(4)
Ru1 N1 2.069(4)
Ru1 S3 2.2980(13)
Ru1 S2 2.3308(12)
Ru1 S1 2.3402(13)
Ru1 Cl1 2.4055(12)
Cl2 O2 1.297(7)
Cl2 O4 1.308(7)
Cl2 O3 1.365(5)
Cl2 O1 1.375(5)
S1 C17 1.822(6)
S1 C12 1.828(6)
S2 C14 1.830(5)
S2 C13 1.833(5)
S3 C16 1.835(6)
S3 C15 1.836(5)
N1 C1 1.340(6)
N1 C5 1.357(6)
N2 N3 1.287(5)
N2 C6 1.444(6)
N3 C5 1.398(6)
C1 C2 1.375(7)
C1 H1 0.9500
C2 C3 1.377(8)
C2 H2 0.9500
C3 C4 1.387(7)
C3 H3 0.9500
C4 C5 1.384(7)
C4 H4 0.9500
C6 C7 1.376(7)
C6 C11 1.386(7)
C7 C8 1.383(7)
C7 H7 0.9500
C8 C9 1.372(9)
C8 H8 0.9500
C9 C10 1.365(8)
C9 H9 0.9500
C10 C11 1.372(7)
C10 H10 0.9500
C11 H11 0.9500
C12 C13 1.494(8)
C12 H12A 0.9900
C12 H12B 0.9900
C13 H13A 0.9900
C13 H13B 0.9900
C14 C15 1.508(7)
C14 H14A 0.9900
C14 H14B 0.9900
C15 H15A 0.9900
C15 H15B 0.9900
C16 C17 1.492(9)
C16 H16A 0.9900
C16 H16B 0.9900
C17 H17A 0.9900
C17 H17B 0.9900

loop_
_geom_torsion_atom_site_label_1
_geom_torsion_atom_site_label_2
_geom_torsion_atom_site_label_3
_geom_torsion_atom_site_label_4
_geom_torsion
N2 Ru1 S1 C17 -88.6(10)
N1 Ru1 S1 C17 -94.3(2)
S3 Ru1 S1 C17 -0.1(2)
S2 Ru1 S1 C17 87.9(2)
Cl1 Ru1 S1 C17 177.9(2)
N2 Ru1 S1 C12 164.9(9)
N1 Ru1 S1 C12 159.3(2)
S3 Ru1 S1 C12 -106.6(2)
S2 Ru1 S1 C12 -18.6(2)
Cl1 Ru1 S1 C12 71.5(2)
N2 Ru1 S2 C14 72.3(2)
N1 Ru1 S2 C14 98.1(12)
S3 Ru1 S2 C14 -19.17(19)
S1 Ru1 S2 C14 -107.27(19)
Cl1 Ru1 S2 C14 167.62(19)
N2 Ru1 S2 C13 177.5(2)
N1 Ru1 S2 C13 -156.7(12)
S3 Ru1 S2 C13 86.1(2)
S1 Ru1 S2 C13 -2.0(2)
Cl1 Ru1 S2 C13 -87.2(2)
N2 Ru1 S3 C16 153.4(2)
N1 Ru1 S3 C16 77.6(2)
S2 Ru1 S3 C16 -106.9(2)
S1 Ru1 S3 C16 -19.7(2)
Cl1 Ru1 S3 C16 -35.6(4)
N2 Ru1 S3 C15 -100.7(2)
N1 Ru1 S3 C15 -176.5(2)
S2 Ru1 S3 C15 -1.0(2)
S1 Ru1 S3 C15 86.3(2)
Cl1 Ru1 S3 C15 70.4(4)
N2 Ru1 N1 C1 179.1(4)
S3 Ru1 N1 C1 -90.1(4)
S2 Ru1 N1 C1 152.9(10)
S1 Ru1 N1 C1 -1.6(4)
Cl1 Ru1 N1 C1 83.3(4)
N2 Ru1 N1 C5 2.5(3)
S3 Ru1 N1 C5 93.3(3)
S2 Ru1 N1 C5 -23.7(14)
S1 Ru1 N1 C5 -178.2(3)
Cl1 Ru1 N1 C5 -93.3(3)
N1 Ru1 N2 N3 0.8(3)
S3 Ru1 N2 N3 -93.3(3)
S2 Ru1 N2 N3 178.5(3)
S1 Ru1 N2 N3 -5.0(12)
Cl1 Ru1 N2 N3 87.9(3)
N1 Ru1 N2 C6 173.7(4)
S3 Ru1 N2 C6 79.6(4)
S2 Ru1 N2 C6 -8.6(4)
S1 Ru1 N2 C6 167.9(7)
Cl1 Ru1 N2 C6 -99.2(4)
C6 N2 N3 C5 -177.6(4)
Ru1 N2 N3 C5 -3.8(5)
C5 N1 C1 C2 1.6(7)
Ru1 N1 C1 C2 -174.8(4)
N1 C1 C2 C3 0.8(8)
C1 C2 C3 C4 -1.8(8)
C2 C3 C4 C5 0.3(8)
C1 N1 C5 C4 -3.2(7)
Ru1 N1 C5 C4 173.8(4)
C1 N1 C5 N3 177.5(4)
Ru1 N1 C5 N3 -5.5(5)
C3 C4 C5 N1 2.3(8)
C3 C4 C5 N3 -178.4(5)
N2 N3 C5 N1 6.0(6)
N2 N3 C5 C4 -173.3(4)
N3 N2 C6 C7 56.1(6)
Ru1 N2 C6 C7 -117.4(5)
N3 N2 C6 C11 -125.0(5)
Ru1 N2 C6 C11 61.5(6)
C11 C6 C7 C8 -1.5(8)
N2 C6 C7 C8 177.4(5)
C6 C7 C8 C9 0.8(9)
C7 C8 C9 C10 1.4(10)
C8 C9 C10 C11 -3.0(9)
C9 C10 C11 C6 2.4(8)
C7 C6 C11 C10 -0.1(8)
N2 C6 C11 C10 -179.0(5)
C17 S1 C12 C13 -66.1(5)
Ru1 S1 C12 C13 43.1(4)
S1 C12 C13 S2 -48.4(5)
C14 S2 C13 C12 135.1(4)
Ru1 S2 C13 C12 28.5(4)
C13 S2 C14 C15 -67.0(5)
Ru1 S2 C14 C15 42.3(4)
S2 C14 C15 S3 -46.7(5)
C16 S3 C15 C14 133.5(5)
Ru1 S3 C15 C14 26.9(5)
C15 S3 C16 C17 -66.5(4)
Ru1 S3 C16 C17 43.4(4)
S3 C16 C17 S1 -47.1(5)
C12 S1 C17 C16 133.1(4)
Ru1 S1 C17 C16 26.1(4)
